data_2103277
loop_
_publ_author_name
'Farrell, Dorcas M. M.'
'Glidewell, Christopher'
'Low, John N.'
'Skakle, Janet M. S.'
'Zakaria, Choudhury M.'

_publ_section_title
;
 Polymorphs and pseudopolymorphs of
 <i>N</i>,<i>N</i>'-dithiobisphthalimide
;
_journal_issue 2
_journal_name_full 'Acta Crystallographica Section B'
_journal_page_first 289
_journal_page_last 299
_journal_paper_doi 10.1107/S0108768101020006
_journal_volume 58
_journal_year 2002
_chemical_formula_moiety 'C16 H8 N2 O4 S2'
_chemical_formula_sum 'C16 H8 N2 O4 S2'
_chemical_formula_weight 356.36
_chemical_name_systematic
;
N,N'-Dithiophthalimide
;
_space_group_IT_number 15
_symmetry_cell_setting monoclinic
_symmetry_space_group_name_Hall '-C 2yc'
_symmetry_space_group_name_H-M 'C 1 2/c 1'
_atom_sites_solution_hydrogens geom
_atom_sites_solution_primary direct
_atom_sites_solution_secondary difmap
_cell_angle_alpha 90.00
_cell_angle_beta 93.369(2)
_cell_angle_gamma 90.00
_cell_formula_units_Z 4
_cell_length_a 14.4180(6)
_cell_length_b 16.0502(7)
_cell_length_c 7.6616(3)
_cell_measurement_reflns_used 1993
_cell_measurement_temperature 120(2)
_cell_measurement_theta_max 27.48
_cell_measurement_theta_min 3.20
_cell_volume 1769.92(13)
_computing_cell_refinement 'DENZO-SMN (Otwinowski & Minor, 1997)'
_computing_data_collection 'Kappa-CCD server software (Nonius, 1997)'
_computing_data_reduction 'DENZO-SMN (Otwinowski & Minor, 1997)'
_computing_molecular_graphics 'PLATON (Spek, 2001)'
_computing_publication_material 'SHELXL-97 (Sheldrick, 1997b) and PRPKAPPA (Ferguson, 1999)'
_computing_structure_refinement 'SHELXL-97 (Sheldrick, 1997b)'
_computing_structure_solution 'SHELXS-97 (Sheldrick, 1997a)'
_diffrn_ambient_temperature 120(2)
_diffrn_measured_fraction_theta_full 0.989
_diffrn_measured_fraction_theta_max 0.989
_diffrn_measurement_device_type Kappa-CCD
_diffrn_measurement_method '\f scans, and \w scans with \k offsets'
_diffrn_radiation_monochromator graphite
_diffrn_radiation_source 'fine-focus sealed X-ray tube'
_diffrn_radiation_type 'Mo K\a'
_diffrn_radiation_wavelength 0.71073
_diffrn_reflns_av_R_equivalents 0.0595
_diffrn_reflns_av_sigmaI/netI 0.0615
_diffrn_reflns_limit_h_max 18
_diffrn_reflns_limit_h_min -18
_diffrn_reflns_limit_k_max 20
_diffrn_reflns_limit_k_min -19
_diffrn_reflns_limit_l_max 9
_diffrn_reflns_limit_l_min -8
_diffrn_reflns_number 5857
_diffrn_reflns_theta_full 27.48
_diffrn_reflns_theta_max 27.48
_diffrn_reflns_theta_min 3.20
_diffrn_standards_decay_% 0
_exptl_absorpt_coefficient_mu 0.321
_exptl_absorpt_correction_T_max 0.9747
_exptl_absorpt_correction_T_min 0.9686
_exptl_absorpt_correction_type multi-scan
_exptl_absorpt_process_details 'DENZO-SMN (Otwinowski & Minor, 1997)'
_exptl_crystal_colour colourless
_exptl_crystal_density_diffrn 1.337
_exptl_crystal_density_method 'not measured'
_exptl_crystal_description block
_exptl_crystal_F_000 728
_exptl_crystal_size_max 0.10
_exptl_crystal_size_mid 0.10
_exptl_crystal_size_min 0.08
_refine_diff_density_max 0.450
_refine_diff_density_min -0.562
_refine_ls_extinction_method none
_refine_ls_goodness_of_fit_ref 1.063
_refine_ls_hydrogen_treatment constr
_refine_ls_matrix_type full
_refine_ls_number_parameters 109
_refine_ls_number_reflns 1993
_refine_ls_number_restraints 0
_refine_ls_restrained_S_all 1.063
_refine_ls_R_factor_all 0.0596
_refine_ls_R_factor_gt 0.0430
_refine_ls_shift/su_max 0.000
_refine_ls_shift/su_mean 0.000
_refine_ls_structure_factor_coef Fsqd
_refine_ls_weighting_details 'w=1/[\s^2^(Fo^2^)+(0.0708P)^2^+0.7470P] where P=(Fo^2^+2Fc^2^)/3'
_refine_ls_weighting_scheme calc
_refine_ls_wR_factor_gt 0.1210
_refine_ls_wR_factor_ref 0.1268
_reflns_number_gt 1633
_reflns_number_total 1993
_reflns_threshold_expression >2\s(I)
_cod_data_source_file na0132.cif
_cod_data_source_block 9
_cod_depositor_comments
;
The following automatic conversions were performed:
'_exptl_absorpt_correction_type' value 'Multi-scan' changed to
'multi-scan' according to
'/home/saulius/struct/CIF-dictionaries/cif_core.dic' dictionary named
'cif_core.dic' version 2.4.1 from 2010-06-29.

Automatic conversion script
Id: cif_fix_enum 1527 2010-12-29 10:47:43Z saulius 

The following automatic conversions were performed:

'_exptl_absorpt_correction_type' value 'Multi-scan' changed to
'multi-scan' according to
/home/saulius/struct/CIF-dictionaries/cif_core.dic dictionary named
'cif_core.dic' version 2.4.1 from 2010-06-29.

Automatic conversion script
Id: cif_fix_values 1715 2011-07-08 13:25:40Z adriana 
;
_cod_original_sg_symbol_H-M C2/c
_cod_database_code 2103277
_cod_database_fobs_code 2103277

loop_
_symmetry_equiv_pos_as_xyz
'x, y, z'
'-x, y, -z+1/2'
'x+1/2, y+1/2, z'
'-x+1/2, y+1/2, -z+1/2'
'-x, -y, -z'
'x, -y, z-1/2'
'-x+1/2, -y+1/2, -z'
'x+1/2, -y+1/2, z-1/2'

loop_
_atom_site_label
_atom_site_fract_x
_atom_site_fract_y
_atom_site_fract_z
_atom_site_U_iso_or_equiv
_atom_site_adp_type
_atom_site_calc_flag
_atom_site_refinement_flags
_atom_site_occupancy
_atom_site_type_symbol
S1 0.45335(3) 0.43029(3) 0.14438(6) 0.02559(19) Uani d . 1 S
N1 0.37127(10) 0.36113(10) 0.1932(2) 0.0250(4) Uani d . 1 N
C1 0.37362(13) 0.27454(12) 0.1518(2) 0.0268(4) Uani d . 1 C
O1 0.43557(10) 0.24085(9) 0.08144(19) 0.0328(4) Uani d . 1 O
C2 0.28882(13) 0.38302(13) 0.2784(2) 0.0268(4) Uani d . 1 C
O2 0.27199(10) 0.45160(9) 0.3303(2) 0.0362(4) Uani d . 1 O
C3 0.23485(14) 0.30446(13) 0.2849(2) 0.0286(5) Uani d . 1 C
C4 0.14930(14) 0.29010(15) 0.3534(3) 0.0339(5) Uani d . 1 C
C5 0.11631(15) 0.20843(17) 0.3485(3) 0.0410(6) Uani d . 1 C
C6 0.16707(17) 0.14456(15) 0.2784(3) 0.0401(6) Uani d . 1 C
C7 0.25319(16) 0.15902(14) 0.2083(3) 0.0345(5) Uani d . 1 C
C8 0.28509(14) 0.24047(12) 0.2134(2) 0.0277(4) Uani d . 1 C
H4 0.1147 0.3340 0.4016 0.041 Uiso calc R 1 H
H5 0.0579 0.1963 0.3940 0.049 Uiso calc R 1 H
H6 0.1428 0.0895 0.2780 0.048 Uiso calc R 1 H
H7 0.2879 0.1153 0.1598 0.041 Uiso calc R 1 H

loop_
_atom_site_aniso_label
_atom_site_aniso_U_11
_atom_site_aniso_U_22
_atom_site_aniso_U_33
_atom_site_aniso_U_12
_atom_site_aniso_U_13
_atom_site_aniso_U_23
S1 0.0206(3) 0.0216(3) 0.0352(3) -0.00148(17) 0.0071(2) 0.00603(18)
N1 0.0217(8) 0.0231(8) 0.0306(8) -0.0061(6) 0.0065(6) 0.0010(6)
C1 0.0294(10) 0.0264(10) 0.0243(9) -0.0063(8) 0.0004(8) 0.0029(7)
O1 0.0359(8) 0.0279(8) 0.0354(8) 0.0016(6) 0.0076(6) -0.0011(6)
C2 0.0222(9) 0.0322(11) 0.0262(9) -0.0032(8) 0.0030(7) 0.0024(8)
O2 0.0317(8) 0.0335(8) 0.0444(9) -0.0017(6) 0.0119(7) -0.0029(7)
C3 0.0277(10) 0.0360(11) 0.0219(9) -0.0093(8) 0.0013(7) 0.0025(8)
C4 0.0275(10) 0.0484(13) 0.0258(10) -0.0082(9) 0.0025(8) 0.0048(9)
C5 0.0331(12) 0.0616(16) 0.0280(10) -0.0232(11) -0.0008(9) 0.0105(10)
C6 0.0435(13) 0.0445(13) 0.0314(11) -0.0256(11) -0.0058(9) 0.0090(10)
C7 0.0433(12) 0.0329(11) 0.0267(10) -0.0145(9) -0.0046(9) 0.0047(8)
C8 0.0294(10) 0.0314(10) 0.0220(9) -0.0101(8) -0.0008(8) 0.0050(8)

loop_
_atom_type_symbol
_atom_type_description
_atom_type_scat_dispersion_real
_atom_type_scat_dispersion_imag
_atom_type_scat_source
C C 0.0033 0.0016 'International Tables Vol C Tables 4.2.6.8 and 6.1.1.4'
H H 0.0000 0.0000 'International Tables Vol C Tables 4.2.6.8 and 6.1.1.4'
N N 0.0061 0.0033 'International Tables Vol C Tables 4.2.6.8 and 6.1.1.4'
O O 0.0106 0.0060 'International Tables Vol C Tables 4.2.6.8 and 6.1.1.4'
S S 0.1246 0.1234 'International Tables Vol C Tables 4.2.6.8 and 6.1.1.4'

loop_
_geom_angle_atom_site_label_1
_geom_angle_atom_site_label_2
_geom_angle_atom_site_label_3
_geom_angle_site_symmetry_3
_geom_angle
_geom_angle_publ_flag
N1 S1 S1 2_655 105.25(6) no
C1 N1 C2 . 111.8(2) no
C1 N1 S1 . 124.6(2) no
C2 N1 S1 . 123.6(2) no
O1 C1 N1 . 124.6(2) no
O1 C1 C8 . 130.7(2) no
N1 C1 C8 . 104.8(2) no
O2 C2 N1 . 124.4(2) no
O2 C2 C3 . 130.7(2) no
N1 C2 C3 . 104.9(2) no
C4 C3 C8 . 121.5(2) no
C4 C3 C2 . 129.3(2) no
C8 C3 C2 . 109.2(2) no
C3 C4 C5 . 117.1(2) no
C3 C4 H4 . 121.5 no
C5 C4 H4 . 121.5 no
C6 C5 C4 . 121.3(2) no
C6 C5 H5 . 119.4 no
C4 C5 H5 . 119.4 no
C5 C6 C7 . 121.7(2) no
C5 C6 H6 . 119.1 no
C7 C6 H6 . 119.1 no
C8 C7 C6 . 116.5(2) no
C8 C7 H7 . 121.8 no
C6 C7 H7 . 121.8 no
C7 C8 C3 . 122.0(2) no
C7 C8 C1 . 128.8(2) no
C3 C8 C1 . 109.3(2) no

loop_
_geom_bond_atom_site_label_1
_geom_bond_atom_site_label_2
_geom_bond_site_symmetry_2
_geom_bond_distance
_geom_bond_publ_flag
S1 N1 . 1.681(2) no
S1 S1 2_655 2.0428(9) no
N1 C1 . 1.426(3) no
N1 C2 . 1.433(2) no
C1 O1 . 1.199(2) no
C1 C8 . 1.491(3) no
C2 O2 . 1.200(2) no
C2 C3 . 1.484(3) no
C3 C4 . 1.388(3) no
C3 C8 . 1.388(3) no
C4 C5 . 1.394(3) no
C4 H4 . 0.9500 no
C5 C6 . 1.386(4) no
C5 H5 . 0.9500 no
C6 C7 . 1.401(3) no
C6 H6 . 0.9500 no
C7 C8 . 1.386(3) no
C7 H7 . 0.9500 no

loop_
_geom_hbond_atom_site_label_D
_geom_hbond_atom_site_label_H
_geom_hbond_atom_site_label_A
_geom_hbond_site_symmetry_A
_geom_hbond_distance_DH
_geom_hbond_distance_HA
_geom_hbond_distance_DA
_geom_hbond_angle_DHA
_geom_hbond_publ_flag
C5 H5 O1 8_456 0.95 2.55 3.344(3) 142 y

loop_
_geom_torsion_atom_site_label_1
_geom_torsion_atom_site_label_2
_geom_torsion_atom_site_label_3
_geom_torsion_atom_site_label_4
_geom_torsion_site_symmetry_3
_geom_torsion_site_symmetry_4
_geom_torsion
_geom_torsion_publ_flag
C1 N1 S1 S1 . 2_655 -90.3(2) no
C2 N1 S1 S1 . 2_655 91.3(2) no
N1 S1 S1 N1 2_655 2_655 93.59(8) no
